data_2243112
loop_
_publ_author_name
'Gutzeit, Florian'
'Neumann, Tjorge'
'N\"ather, Christian'
'Herges, Rainer'

_publ_section_title
;
 Crystal structure of
 (15,20-bis(2,3,4,5,6-pentafluorophenyl)-5,10-{(4-methylpyridine-3,5-diyl)bis[(sulfanediylmethylene)[1,1'-biphenyl]-4',2-diyl]}porphyrinato)nickel(II)
 dichloromethane <i>x</i>-solvate (<i>x</i> > 1/2)
;
_journal_coeditor_code HB7846
_journal_issue 10
_journal_name_full 'Acta Crystallographica Section E'
_journal_page_first 1558
_journal_page_last 1563
_journal_paper_doi 10.1107/S2056989019012453
_journal_volume 75
_journal_year 2019
_chemical_formula_iupac '[Ni (C64 H33 F10 N5 S2)] [+ solvent]'
_chemical_formula_moiety 'C64 H33 F10 N5 Ni S2 [+ solvent]'
_chemical_formula_sum 'C64 H33 F10 N5 Ni S2'
_chemical_formula_weight 1184.78
_chemical_name_systematic
;
(15,20-Bis(2,3,4,5,6-pentafluorophenyl)-5,10-{(4-methylpyridine-3,5-diyl)\
bis[(sulfanediylmethylene)[1,1'-biphenyl]-4',2-diyl]}porphyrinato)nickel(II)
dichloromethane solvate
;
_space_group_crystal_system orthorhombic
_space_group_IT_number 19
_space_group_name_Hall 'P 2ac 2ab'
_space_group_name_H-M_alt 'P 21 21 21'
_symmetry_space_group_name_Hall 'P 2ac 2ab'
_symmetry_space_group_name_H-M 'P 21 21 21'
_atom_sites_solution_hydrogens geom
_audit_creation_method SHELXL-2014
_cell_angle_alpha 90
_cell_angle_beta 90
_cell_angle_gamma 90
_cell_formula_units_Z 4
_cell_length_a 12.6269(2)
_cell_length_b 18.0525(3)
_cell_length_c 24.9524(6)
_cell_measurement_reflns_used 44396
_cell_measurement_temperature 170(2)
_cell_measurement_theta_max 27.003
_cell_measurement_theta_min 1.392
_cell_volume 5687.83(19)
_computing_cell_refinement
;
X-AREA (Stoe, 2008)
;
_computing_data_collection
;
X-AREA (Stoe, 2008)
;
_computing_data_reduction
;
X-AREA (Stoe, 2008)
;
_computing_molecular_graphics
;
XP (Sheldrick, 2008) and Diamond (Brandenburg, 2014)
;
_computing_publication_material
;
publCIF (Westrip, 2010)
;
_computing_structure_refinement
;
SHELXL2014 (Sheldrick, 2015b)
;
_computing_structure_solution
;
SHELXT (Sheldrick, 2015a)
;
_diffrn_ambient_temperature 170(2)
_diffrn_measured_fraction_theta_full 1.000
_diffrn_measured_fraction_theta_max 1.000
_diffrn_measurement_device_type 'Stoe IPDS-2'
_diffrn_measurement_method 'Omega scans'
_diffrn_radiation_type MoK\a
_diffrn_radiation_wavelength 0.71073
_diffrn_reflns_av_R_equivalents 0.0545
_diffrn_reflns_av_unetI/netI 0.0430
_diffrn_reflns_limit_h_max 14
_diffrn_reflns_limit_h_min -16
_diffrn_reflns_limit_k_max 20
_diffrn_reflns_limit_k_min -23
_diffrn_reflns_limit_l_max 31
_diffrn_reflns_limit_l_min -31
_diffrn_reflns_number 44401
_diffrn_reflns_theta_full 25.242
_diffrn_reflns_theta_max 27.003
_diffrn_reflns_theta_min 1.392
_exptl_absorpt_coefficient_mu 0.493
_exptl_absorpt_correction_T_max 0.9646
_exptl_absorpt_correction_T_min 0.8102
_exptl_absorpt_correction_type numerical
_exptl_absorpt_process_details
;
(X-Red and X-Shape; Stoe, 2008)
;
_exptl_crystal_colour red
_exptl_crystal_density_diffrn 1.384
_exptl_crystal_description block
_exptl_crystal_F_000 2408
_exptl_crystal_size_max 0.15
_exptl_crystal_size_mid 0.10
_exptl_crystal_size_min 0.05
_refine_diff_density_max 0.344
_refine_diff_density_min -0.386
_refine_ls_abs_structure_details
;
 Flack <i>x</i> determined using 4043 quotients
[(<i>I</i>^+^)-(<i>I</i>^-^)]/[(<i>I</i>^+^)+(<i>I</i>^-^)]
(Parsons et al., 2013)
;
_refine_ls_abs_structure_Flack 0.004(7)
_refine_ls_extinction_method none
_refine_ls_goodness_of_fit_ref 1.040
_refine_ls_hydrogen_treatment constr
_refine_ls_matrix_type full
_refine_ls_number_parameters 740
_refine_ls_number_reflns 12417
_refine_ls_number_restraints 0
_refine_ls_restrained_S_all 1.040
_refine_ls_R_factor_all 0.0548
_refine_ls_R_factor_gt 0.0430
_refine_ls_shift/su_max 0.000
_refine_ls_shift/su_mean 0.000
_refine_ls_structure_factor_coef Fsqd
_refine_ls_weighting_details 'w=1/[\s^2^(Fo^2^)+(0.0479P)^2^+0.9016P] where P=(Fo^2^+2Fc^2^)/3'
_refine_ls_weighting_scheme calc
_refine_ls_wR_factor_gt 0.0943
_refine_ls_wR_factor_ref 0.0994
_reflns_number_gt 10468
_reflns_number_total 12417
_reflns_threshold_expression 'I > 2\s(I)'
_cod_data_source_file hb7846sup1.cif
_cod_data_source_block I
_cod_database_code 2243112
_shelx_space_group_comment
;
The symmetry employed for this shelxl refinement is uniquely defined
by the following loop, which should always be used as a source of
symmetry information in preference to the above space-group names.
They are only intended as comments.
;
_shelxl_version_number 2.014

loop_
_space_group_symop_operation_xyz
'x, y, z'
'-x+1/2, -y, z+1/2'
'-x, y+1/2, -z+1/2'
'x+1/2, -y+1/2, -z'

loop_
_atom_site_type_symbol
_atom_site_label
_atom_site_fract_x
_atom_site_fract_y
_atom_site_fract_z
_atom_site_U_iso_or_equiv
_atom_site_adp_type
_atom_site_calc_flag
_atom_site_occupancy
Ni Ni1 0.36866(4) 0.61346(3) 0.57341(2) 0.03235(11) Uani d 1
N N1 0.3385(2) 0.71635(17) 0.60371(11) 0.0329(7) Uani d 1
N N2 0.2384(3) 0.57504(17) 0.61227(12) 0.0340(7) Uani d 1
N N3 0.3742(3) 0.51813(17) 0.52990(11) 0.0374(7) Uani d 1
N N4 0.4729(3) 0.66068(18) 0.52138(11) 0.0337(7) Uani d 1
C C1 0.3978(3) 0.7789(2) 0.59612(14) 0.0361(8) Uani d 1
C C2 0.3622(4) 0.8368(2) 0.63062(15) 0.0411(8) Uani d 1
H H2 0.3916 0.8851 0.6336 0.049 Uiso calc 1
C C3 0.2787(3) 0.8098(2) 0.65832(15) 0.0385(8) Uani d 1
H H3 0.2376 0.8358 0.6841 0.046 Uiso calc 1
C C4 0.2636(3) 0.7342(2) 0.64145(14) 0.0335(8) Uani d 1
C C5 0.1883(3) 0.6867(2) 0.66275(14) 0.0348(8) Uani d 1
C C6 0.1780(3) 0.6117(2) 0.64944(13) 0.0342(7) Uani d 1
C C7 0.1072(3) 0.5608(2) 0.67541(15) 0.0387(9) Uani d 1
H H7 0.0574 0.5724 0.7027 0.046 Uiso calc 1
C C8 0.1249(4) 0.4939(2) 0.65372(15) 0.0429(9) Uani d 1
H H8 0.0898 0.4491 0.6629 0.052 Uiso calc 1
C C9 0.2067(3) 0.5023(2) 0.61405(15) 0.0378(8) Uani d 1
C C10 0.2491(3) 0.4457(2) 0.58317(14) 0.0382(8) Uani d 1
C C11 0.3253(3) 0.4528(2) 0.54297(15) 0.0388(8) Uani d 1
C C12 0.3605(4) 0.3948(2) 0.50759(17) 0.0496(10) Uani d 1
H H12 0.3392 0.3444 0.5084 0.060 Uiso calc 1
C C13 0.4297(4) 0.4262(3) 0.47302(17) 0.0497(10) Uani d 1
H H13 0.4650 0.4019 0.4443 0.060 Uiso calc 1
C C14 0.4400(3) 0.5026(2) 0.48752(15) 0.0385(8) Uani d 1
C C15 0.5083(3) 0.5531(2) 0.46350(14) 0.0382(8) Uani d 1
C C16 0.5222(3) 0.6268(2) 0.47900(13) 0.0342(8) Uani d 1
C C17 0.5939(3) 0.6784(2) 0.45336(16) 0.0423(9) Uani d 1
H H17 0.6376 0.6687 0.4232 0.051 Uiso calc 1
C C18 0.5869(3) 0.7423(2) 0.48022(15) 0.0417(9) Uani d 1
H H18 0.6247 0.7865 0.4726 0.050 Uiso calc 1
C C19 0.5114(3) 0.7316(2) 0.52279(14) 0.0359(8) Uani d 1
C C20 0.4805(3) 0.7864(2) 0.55899(14) 0.0368(8) Uani d 1
C C21 0.1169(3) 0.7200(2) 0.70420(15) 0.0385(8) Uani d 1
C C22 0.1413(4) 0.7145(3) 0.75868(16) 0.0480(10) Uani d 1
C C23 0.0784(5) 0.7530(3) 0.7952(2) 0.0701(16) Uani d 1
H H23 0.0942 0.7501 0.8324 0.084 Uiso calc 1
C C24 -0.0060(5) 0.7952(3) 0.7784(2) 0.0754(17) Uani d 1
H H24 -0.0465 0.8221 0.8039 0.090 Uiso calc 1
C C25 -0.0319(5) 0.7984(3) 0.7248(2) 0.0630(14) Uani d 1
H H25 -0.0918 0.8261 0.7134 0.076 Uiso calc 1
C C26 0.0293(4) 0.7613(3) 0.68774(18) 0.0481(10) Uani d 1
H H26 0.0118 0.7639 0.6508 0.058 Uiso calc 1
C C27 0.2296(4) 0.6651(3) 0.77658(16) 0.0495(11) Uani d 1
C C28 0.3349(4) 0.6799(3) 0.76606(18) 0.0562(12) Uani d 1
H H28 0.3544 0.7260 0.7506 0.067 Uiso calc 1
C C29 0.4124(4) 0.6277(3) 0.77794(18) 0.0589(13) Uani d 1
H H29 0.4847 0.6393 0.7716 0.071 Uiso calc 1
C C30 0.3863(4) 0.5589(3) 0.79893(17) 0.0572(12) Uani d 1
C C31 0.2806(4) 0.5464(3) 0.8117(2) 0.0631(14) Uani d 1
H H31 0.2611 0.5011 0.8284 0.076 Uiso calc 1
C C32 0.2040(4) 0.5979(3) 0.80093(18) 0.0584(13) Uani d 1
H H32 0.1324 0.5878 0.8101 0.070 Uiso calc 1
C C33 0.4666(4) 0.4992(4) 0.80592(18) 0.0669(15) Uani d 1
H H33A 0.4555 0.4748 0.8410 0.080 Uiso calc 1
H H33B 0.5382 0.5215 0.8061 0.080 Uiso calc 1
S S1 0.45960(12) 0.42922(8) 0.75272(5) 0.0652(4) Uani d 1
C C34 0.5137(4) 0.4798(3) 0.69782(17) 0.0488(10) Uani d 1
C C35 0.4473(4) 0.5274(2) 0.67001(16) 0.0442(10) Uani d 1
H H35 0.3763 0.5329 0.6820 0.053 Uiso calc 1
N N5 0.4788(3) 0.5663(2) 0.62680(12) 0.0397(7) Uani d 1
C C36 0.5793(3) 0.5587(3) 0.61168(17) 0.0449(9) Uani d 1
H H36 0.6028 0.5858 0.5813 0.054 Uiso calc 1
C C37 0.6515(4) 0.5137(3) 0.63743(17) 0.0516(11) Uani d 1
C C38 0.6190(4) 0.4710(3) 0.68145(17) 0.0494(10) Uani d 1
C C39 0.6924(5) 0.4168(3) 0.7083(2) 0.0659(14) Uani d 1
H H39A 0.6722 0.4113 0.7460 0.099 Uiso calc 1
H H39B 0.7653 0.4351 0.7060 0.099 Uiso calc 1
H H39C 0.6873 0.3687 0.6903 0.099 Uiso calc 1
S S2 0.78309(11) 0.51140(10) 0.61283(6) 0.0702(4) Uani d 1
C C40 0.8384(4) 0.5904(4) 0.6494(2) 0.080(2) Uani d 1
H H40A 0.8259 0.5830 0.6882 0.095 Uiso calc 1
H H40B 0.9159 0.5917 0.6436 0.095 Uiso calc 1
C C41 0.7924(4) 0.6637(4) 0.63313(19) 0.0633(14) Uani d 1
C C42 0.7113(4) 0.6972(4) 0.66102(18) 0.0649(15) Uani d 1
H H42 0.6871 0.6754 0.6935 0.078 Uiso calc 1
C C43 0.6643(4) 0.7615(3) 0.64298(18) 0.0607(13) Uani d 1
H H43 0.6077 0.7828 0.6627 0.073 Uiso calc 1
C C44 0.6989(4) 0.7953(3) 0.59624(17) 0.0518(11) Uani d 1
C C45 0.7836(4) 0.7635(3) 0.5695(2) 0.0630(13) Uani d 1
H H45 0.8105 0.7867 0.5382 0.076 Uiso calc 1
C C46 0.8301(4) 0.6984(4) 0.5873(2) 0.0658(14) Uani d 1
H H46 0.8878 0.6775 0.5681 0.079 Uiso calc 1
C C47 0.6447(4) 0.8620(3) 0.57452(17) 0.0516(10) Uani d 1
C C48 0.5386(4) 0.8582(2) 0.55788(16) 0.0442(10) Uani d 1
C C49 0.4884(5) 0.9215(3) 0.53857(18) 0.0548(12) Uani d 1
H H49 0.4171 0.9190 0.5264 0.066 Uiso calc 1
C C50 0.5429(6) 0.9883(3) 0.5372(2) 0.0734(17) Uani d 1
H H50 0.5077 1.0321 0.5259 0.088 Uiso calc 1
C C51 0.6486(6) 0.9911(3) 0.5521(2) 0.0768(19) Uani d 1
H H51 0.6863 1.0366 0.5497 0.092 Uiso calc 1
C C52 0.6982(5) 0.9296(3) 0.5701(2) 0.0661(15) Uani d 1
H H52 0.7707 0.9323 0.5800 0.079 Uiso calc 1
C C53 0.2096(4) 0.3686(2) 0.59367(16) 0.0428(9) Uani d 1
C C54 0.1119(4) 0.3441(2) 0.57611(18) 0.0492(10) Uani d 1
C C55 0.0757(4) 0.2733(3) 0.58575(19) 0.0549(12) Uani d 1
C C56 0.1364(5) 0.2256(2) 0.6139(2) 0.0609(12) Uani d 1
C C57 0.2319(5) 0.2470(3) 0.6320(2) 0.0666(14) Uani d 1
C C58 0.2688(4) 0.3177(3) 0.6224(2) 0.0569(12) Uani d 1
F F1 0.0481(3) 0.38982(19) 0.54925(13) 0.0742(9) Uani d 1
F F2 -0.0200(3) 0.25128(18) 0.56817(14) 0.0788(9) Uani d 1
F F3 0.0995(3) 0.15736(17) 0.62517(16) 0.0862(11) Uani d 1
F F4 0.2921(4) 0.2008(2) 0.6617(2) 0.1099(15) Uani d 1
F F5 0.3640(3) 0.33798(18) 0.64045(15) 0.0827(10) Uani d 1
C C59 0.5742(3) 0.5266(2) 0.41772(15) 0.0400(9) Uani d 1
C C60 0.6774(3) 0.5037(3) 0.42437(17) 0.0475(9) Uani d 1
C C61 0.7405(4) 0.4800(3) 0.38280(17) 0.0472(10) Uani d 1
C C62 0.6994(4) 0.4791(2) 0.33204(16) 0.0459(10) Uani d 1
C C63 0.5979(4) 0.5029(3) 0.32304(15) 0.0456(10) Uani d 1
C C64 0.5368(3) 0.5260(3) 0.36550(16) 0.0437(9) Uani d 1
F F6 0.7198(2) 0.5046(2) 0.47407(10) 0.0686(8) Uani d 1
F F7 0.8392(2) 0.4563(2) 0.39158(12) 0.0704(9) Uani d 1
F F8 0.7586(2) 0.45350(17) 0.29130(10) 0.0613(7) Uani d 1
F F9 0.5582(3) 0.50154(19) 0.27319(10) 0.0686(8) Uani d 1
F F10 0.4375(2) 0.54870(18) 0.35559(10) 0.0598(7) Uani d 1

loop_
_atom_site_aniso_label
_atom_site_aniso_U_11
_atom_site_aniso_U_22
_atom_site_aniso_U_33
_atom_site_aniso_U_12
_atom_site_aniso_U_13
_atom_site_aniso_U_23
Ni1 0.0320(2) 0.0340(2) 0.03107(19) -0.0007(2) 0.00063(19) 0.00143(18)
N1 0.0336(17) 0.0328(16) 0.0324(15) -0.0034(13) 0.0006(12) 0.0022(12)
N2 0.0353(17) 0.0312(16) 0.0354(14) 0.0007(14) -0.0009(13) 0.0008(12)
N3 0.0395(17) 0.0364(16) 0.0364(14) -0.0033(16) 0.0048(14) 0.0013(12)
N4 0.0329(16) 0.0352(17) 0.0330(14) -0.0004(14) 0.0005(12) 0.0007(12)
C1 0.037(2) 0.0354(19) 0.0363(16) -0.0058(16) 0.0008(14) 0.0015(15)
C2 0.042(2) 0.037(2) 0.0441(19) -0.0073(19) -0.0005(18) -0.0016(15)
C3 0.039(2) 0.038(2) 0.0377(18) -0.0006(18) 0.0012(16) -0.0038(15)
C4 0.0333(19) 0.0346(19) 0.0324(16) 0.0029(16) -0.0022(14) 0.0011(14)
C5 0.033(2) 0.038(2) 0.0335(17) -0.0002(16) -0.0038(14) 0.0002(15)
C6 0.0290(16) 0.0396(19) 0.0339(16) 0.0009(18) 0.0006(13) 0.0016(16)
C7 0.037(2) 0.042(2) 0.0370(17) -0.0016(17) 0.0042(15) 0.0023(16)
C8 0.044(2) 0.037(2) 0.0482(19) -0.006(2) 0.0050(18) 0.0063(16)
C9 0.038(2) 0.035(2) 0.0404(18) -0.0072(17) -0.0003(16) 0.0038(16)
C10 0.041(2) 0.0336(19) 0.0398(19) -0.0007(17) 0.0039(16) 0.0031(15)
C11 0.043(2) 0.0299(19) 0.0438(19) -0.0038(17) 0.0031(16) -0.0017(16)
C12 0.059(3) 0.036(2) 0.054(2) -0.005(2) 0.011(2) -0.0063(18)
C13 0.057(3) 0.045(2) 0.047(2) -0.001(2) 0.011(2) -0.0063(19)
C14 0.040(2) 0.037(2) 0.0382(18) 0.0011(18) 0.0052(15) -0.0037(16)
C15 0.037(2) 0.044(2) 0.0340(17) 0.0013(18) 0.0035(15) -0.0002(16)
C16 0.0361(19) 0.039(2) 0.0275(15) -0.0013(16) 0.0032(13) 0.0017(14)
C17 0.042(2) 0.048(2) 0.0376(19) -0.0022(19) 0.0075(16) 0.0015(17)
C18 0.040(2) 0.044(2) 0.0409(19) -0.0069(18) 0.0082(16) 0.0017(17)
C19 0.036(2) 0.037(2) 0.0341(17) -0.0068(17) 0.0034(15) 0.0038(15)
C20 0.036(2) 0.036(2) 0.0382(18) -0.0024(16) 0.0012(15) 0.0018(15)
C21 0.036(2) 0.036(2) 0.0427(18) -0.0001(17) 0.0065(16) -0.0001(15)
C22 0.051(3) 0.052(2) 0.0406(19) 0.000(2) 0.0085(19) -0.0008(17)
C23 0.094(4) 0.073(4) 0.043(2) 0.013(3) 0.024(3) -0.003(2)
C24 0.093(4) 0.070(4) 0.064(3) 0.030(3) 0.031(3) -0.001(3)
C25 0.063(3) 0.054(3) 0.073(3) 0.020(3) 0.032(3) 0.011(2)
C26 0.043(2) 0.049(3) 0.052(2) 0.008(2) 0.0078(19) 0.0059(19)
C27 0.051(3) 0.062(3) 0.0351(19) 0.000(2) 0.0004(18) 0.0011(18)
C28 0.051(3) 0.069(3) 0.049(2) -0.007(2) 0.000(2) 0.004(2)
C29 0.047(3) 0.085(4) 0.045(2) -0.006(3) -0.0011(19) 0.006(2)
C30 0.048(3) 0.084(4) 0.039(2) 0.004(3) -0.0033(19) 0.011(2)
C31 0.052(3) 0.083(4) 0.054(3) 0.002(3) 0.001(2) 0.027(3)
C32 0.045(2) 0.080(4) 0.050(2) -0.003(3) 0.0022(19) 0.020(2)
C33 0.053(3) 0.106(4) 0.042(2) 0.014(3) -0.003(2) 0.021(3)
S1 0.0664(8) 0.0700(9) 0.0591(7) 0.0039(7) -0.0009(6) 0.0279(6)
C34 0.051(3) 0.052(3) 0.043(2) 0.004(2) -0.0077(18) 0.0050(18)
C35 0.043(2) 0.049(2) 0.0407(19) 0.002(2) -0.0030(17) 0.0088(17)
N5 0.0358(18) 0.048(2) 0.0354(15) 0.0004(15) -0.0022(13) 0.0080(14)
C36 0.037(2) 0.054(3) 0.044(2) 0.006(2) -0.0011(17) 0.0080(19)
C37 0.045(3) 0.062(3) 0.048(2) 0.011(2) -0.0038(18) 0.004(2)
C38 0.047(3) 0.052(3) 0.049(2) 0.009(2) -0.0077(19) 0.0036(18)
C39 0.065(3) 0.064(3) 0.068(3) 0.018(3) -0.009(3) 0.015(3)
S2 0.0454(7) 0.0985(11) 0.0666(7) 0.0231(7) 0.0050(6) 0.0145(7)
C40 0.042(3) 0.130(6) 0.067(3) 0.006(3) -0.009(2) 0.023(3)
C41 0.039(2) 0.100(4) 0.051(2) -0.006(3) -0.009(2) 0.006(3)
C42 0.049(3) 0.104(4) 0.042(2) -0.012(3) -0.004(2) 0.008(3)
C43 0.051(3) 0.090(4) 0.041(2) -0.012(3) 0.0000(19) 0.001(2)
C44 0.041(2) 0.072(3) 0.043(2) -0.015(2) -0.0008(18) -0.005(2)
C45 0.046(3) 0.088(4) 0.055(2) -0.011(3) 0.009(2) 0.004(3)
C46 0.038(2) 0.099(4) 0.061(3) -0.010(3) 0.005(2) 0.005(3)
C47 0.052(3) 0.059(3) 0.0435(19) -0.020(2) 0.013(2) -0.005(2)
C48 0.047(2) 0.042(2) 0.043(2) -0.0123(19) 0.0121(17) -0.0017(16)
C49 0.069(3) 0.043(2) 0.052(2) -0.007(2) 0.012(2) 0.003(2)
C50 0.110(5) 0.043(3) 0.067(3) -0.013(3) 0.025(3) 0.001(2)
C51 0.106(5) 0.053(3) 0.071(3) -0.041(4) 0.031(3) -0.009(3)
C52 0.071(3) 0.074(4) 0.053(2) -0.038(3) 0.013(3) -0.016(3)
C53 0.047(2) 0.037(2) 0.0452(19) -0.0023(18) 0.0059(18) 0.0032(16)
C54 0.060(3) 0.042(2) 0.046(2) -0.010(2) -0.002(2) 0.0081(19)
C55 0.064(3) 0.044(2) 0.057(3) -0.018(2) 0.001(2) -0.002(2)
C56 0.074(3) 0.030(2) 0.079(3) -0.012(2) 0.008(3) 0.005(2)
C57 0.067(3) 0.038(2) 0.095(4) 0.007(2) -0.007(3) 0.021(2)
C58 0.048(3) 0.046(3) 0.077(3) 0.000(2) 0.000(2) 0.005(2)
F1 0.075(2) 0.0631(18) 0.0844(19) -0.0207(18) -0.0285(16) 0.0286(16)
F2 0.082(2) 0.0674(19) 0.087(2) -0.0361(17) -0.0184(19) 0.0069(17)
F3 0.104(3) 0.0368(15) 0.118(3) -0.0149(17) 0.003(2) 0.0147(16)
F4 0.097(3) 0.057(2) 0.176(4) 0.007(2) -0.026(3) 0.049(2)
F5 0.0599(19) 0.0634(19) 0.125(3) -0.0026(18) -0.026(2) 0.0207(18)
C59 0.039(2) 0.043(2) 0.038(2) -0.0021(17) 0.0040(15) -0.0020(16)
C60 0.043(2) 0.061(3) 0.0383(18) 0.001(2) -0.0013(18) -0.005(2)
C61 0.038(2) 0.052(3) 0.051(2) 0.004(2) 0.0082(18) -0.0058(19)
C62 0.051(3) 0.046(2) 0.041(2) -0.003(2) 0.0152(18) -0.0072(17)
C63 0.053(3) 0.050(2) 0.0338(18) -0.006(2) 0.0047(16) -0.0030(17)
C64 0.041(2) 0.050(2) 0.0411(19) -0.001(2) 0.0033(17) -0.0011(17)
F6 0.0516(16) 0.110(3) 0.0438(13) 0.0159(18) -0.0031(12) -0.0095(15)
F7 0.0442(16) 0.096(2) 0.0709(17) 0.0195(16) 0.0073(13) -0.0099(16)
F8 0.0660(18) 0.0676(18) 0.0502(14) 0.0031(15) 0.0220(13) -0.0118(12)
F9 0.0723(19) 0.096(2) 0.0375(12) -0.0010(19) -0.0001(12) -0.0108(14)
F10 0.0475(15) 0.084(2) 0.0476(13) 0.0108(15) -0.0008(11) -0.0029(13)

loop_
_atom_type_symbol
_atom_type_description
_atom_type_scat_dispersion_real
_atom_type_scat_dispersion_imag
_atom_type_scat_source
C C 0.0033 0.0016 'International Tables Vol C Tables 4.2.6.8 and 6.1.1.4'
H H 0.0000 0.0000 'International Tables Vol C Tables 4.2.6.8 and 6.1.1.4'
N N 0.0061 0.0033 'International Tables Vol C Tables 4.2.6.8 and 6.1.1.4'
S S 0.1246 0.1234 'International Tables Vol C Tables 4.2.6.8 and 6.1.1.4'
F F 0.0171 0.0103 'International Tables Vol C Tables 4.2.6.8 and 6.1.1.4'
Ni Ni 0.3393 1.1124 'International Tables Vol C Tables 4.2.6.8 and 6.1.1.4'

loop_
_geom_angle_atom_site_label_1
_geom_angle_atom_site_label_2
_geom_angle_atom_site_label_3
_geom_angle
_geom_angle_publ_flag
N2 Ni1 N4 166.13(12) n
N2 Ni1 N3 89.64(13) n
N4 Ni1 N3 89.52(12) n
N2 Ni1 N1 89.02(12) n
N4 Ni1 N1 88.62(12) n
N3 Ni1 N1 166.68(13) n
N2 Ni1 N5 95.43(13) n
N4 Ni1 N5 98.38(13) n
N3 Ni1 N5 88.44(14) n
N1 Ni1 N5 104.88(13) n
C1 N1 C4 106.2(3) ?
C1 N1 Ni1 126.7(2) ?
C4 N1 Ni1 126.6(2) ?
C6 N2 C9 106.1(3) ?
C6 N2 Ni1 127.5(3) ?
C9 N2 Ni1 125.3(3) ?
C11 N3 C14 106.2(3) ?
C11 N3 Ni1 125.8(2) ?
C14 N3 Ni1 127.2(3) ?
C19 N4 C16 106.0(3) ?
C19 N4 Ni1 127.2(2) ?
C16 N4 Ni1 126.8(3) ?
N1 C1 C20 125.4(4) ?
N1 C1 C2 110.4(3) ?
C20 C1 C2 124.2(4) ?
C3 C2 C1 106.8(4) ?
C3 C2 H2 126.6 ?
C1 C2 H2 126.6 ?
C2 C3 C4 107.2(4) ?
C2 C3 H3 126.4 ?
C4 C3 H3 126.4 ?
N1 C4 C5 126.2(3) ?
N1 C4 C3 109.4(3) ?
C5 C4 C3 124.4(3) ?
C4 C5 C6 124.8(3) ?
C4 C5 C21 115.4(3) ?
C6 C5 C21 119.7(3) ?
N2 C6 C5 125.1(3) ?
N2 C6 C7 110.1(4) ?
C5 C6 C7 124.7(3) ?
C8 C7 C6 106.9(3) ?
C8 C7 H7 126.6 ?
C6 C7 H7 126.6 ?
C7 C8 C9 107.5(4) ?
C7 C8 H8 126.2 ?
C9 C8 H8 126.2 ?
N2 C9 C10 125.0(4) ?
N2 C9 C8 109.5(3) ?
C10 C9 C8 125.5(4) ?
C9 C10 C11 126.7(4) ?
C9 C10 C53 117.3(3) ?
C11 C10 C53 116.1(3) ?
N3 C11 C10 124.1(3) ?
N3 C11 C12 109.9(3) ?
C10 C11 C12 126.0(4) ?
C13 C12 C11 106.7(4) ?
C13 C12 H12 126.7 ?
C11 C12 H12 126.7 ?
C12 C13 C14 107.5(4) ?
C12 C13 H13 126.2 ?
C14 C13 H13 126.2 ?
N3 C14 C15 124.9(4) ?
N3 C14 C13 109.6(4) ?
C15 C14 C13 125.4(4) ?
C14 C15 C16 125.7(3) ?
C14 C15 C59 117.7(4) ?
C16 C15 C59 116.6(3) ?
N4 C16 C15 125.5(3) ?
N4 C16 C17 109.7(3) ?
C15 C16 C17 124.7(3) ?
C18 C17 C16 107.0(3) ?
C18 C17 H17 126.5 ?
C16 C17 H17 126.5 ?
C17 C18 C19 107.4(4) ?
C17 C18 H18 126.3 ?
C19 C18 H18 126.3 ?
N4 C19 C20 125.5(3) ?
N4 C19 C18 109.9(3) ?
C20 C19 C18 124.6(4) ?
C19 C20 C1 124.5(4) ?
C19 C20 C48 117.8(3) ?
C1 C20 C48 117.6(4) ?
C26 C21 C22 119.9(4) ?
C26 C21 C5 119.2(3) ?
C22 C21 C5 120.7(4) ?
C23 C22 C21 118.4(5) ?
C23 C22 C27 121.8(4) ?
C21 C22 C27 119.8(4) ?
C24 C23 C22 121.2(5) ?
C24 C23 H23 119.4 ?
C22 C23 H23 119.4 ?
C23 C24 C25 120.2(5) ?
C23 C24 H24 119.9 ?
C25 C24 H24 119.9 ?
C26 C25 C24 119.8(5) ?
C26 C25 H25 120.1 ?
C24 C25 H25 120.1 ?
C25 C26 C21 120.5(4) ?
C25 C26 H26 119.8 ?
C21 C26 H26 119.8 ?
C28 C27 C32 118.3(5) ?
C28 C27 C22 123.1(4) ?
C32 C27 C22 118.4(4) ?
C27 C28 C29 120.4(5) ?
C27 C28 H28 119.8 ?
C29 C28 H28 119.8 ?
C30 C29 C28 121.3(5) ?
C30 C29 H29 119.4 ?
C28 C29 H29 119.4 ?
C29 C30 C31 117.4(5) ?
C29 C30 C33 122.0(5) ?
C31 C30 C33 120.6(5) ?
C32 C31 C30 121.6(5) ?
C32 C31 H31 119.2 ?
C30 C31 H31 119.2 ?
C31 C32 C27 120.8(5) ?
C31 C32 H32 119.6 ?
C27 C32 H32 119.6 ?
C30 C33 S1 112.3(3) ?
C30 C33 H33A 109.1 ?
S1 C33 H33A 109.1 ?
C30 C33 H33B 109.1 ?
S1 C33 H33B 109.1 ?
H33A C33 H33B 107.9 ?
C34 S1 C33 100.7(2) ?
C35 C34 C38 119.9(4) ?
C35 C34 S1 118.1(4) ?
C38 C34 S1 122.0(3) ?
N5 C35 C34 123.0(4) ?
N5 C35 H35 118.5 ?
C34 C35 H35 118.5 ?
C36 N5 C35 117.1(4) ?
C36 N5 Ni1 119.5(3) ?
C35 N5 Ni1 121.4(3) ?
N5 C36 C37 124.0(4) ?
N5 C36 H36 118.0 ?
C37 C36 H36 118.0 ?
C36 C37 C38 119.7(4) ?
C36 C37 S2 118.1(3) ?
C38 C37 S2 122.2(4) ?
C34 C38 C37 116.3(4) ?
C34 C38 C39 121.9(4) ?
C37 C38 C39 121.7(4) ?
C38 C39 H39A 109.5 ?
C38 C39 H39B 109.5 ?
H39A C39 H39B 109.5 ?
C38 C39 H39C 109.5 ?
H39A C39 H39C 109.5 ?
H39B C39 H39C 109.5 ?
C37 S2 C40 99.6(3) ?
C41 C40 S2 113.8(4) ?
C41 C40 H40A 108.8 ?
S2 C40 H40A 108.8 ?
C41 C40 H40B 108.8 ?
S2 C40 H40B 108.8 ?
H40A C40 H40B 107.7 ?
C42 C41 C46 118.2(6) ?
C42 C41 C40 122.5(5) ?
C46 C41 C40 119.3(5) ?
C41 C42 C43 121.6(5) ?
C41 C42 H42 119.2 ?
C43 C42 H42 119.2 ?
C42 C43 C44 120.6(5) ?
C42 C43 H43 119.7 ?
C44 C43 H43 119.7 ?
C45 C44 C43 117.8(5) ?
C45 C44 C47 121.0(4) ?
C43 C44 C47 121.2(5) ?
C44 C45 C46 121.6(5) ?
C44 C45 H45 119.2 ?
C46 C45 H45 119.2 ?
C45 C46 C41 120.2(5) ?
C45 C46 H46 119.9 ?
C41 C46 H46 119.9 ?
C52 C47 C48 118.7(5) ?
C52 C47 C44 120.8(5) ?
C48 C47 C44 120.4(4) ?
C49 C48 C47 119.7(4) ?
C49 C48 C20 119.7(4) ?
C47 C48 C20 120.5(4) ?
C50 C49 C48 119.7(6) ?
C50 C49 H49 120.2 ?
C48 C49 H49 120.2 ?
C51 C50 C49 120.2(6) ?
C51 C50 H50 119.9 ?
C49 C50 H50 119.9 ?
C52 C51 C50 120.3(5) ?
C52 C51 H51 119.9 ?
C50 C51 H51 119.9 ?
C51 C52 C47 121.3(5) ?
C51 C52 H52 119.4 ?
C47 C52 H52 119.4 ?
C54 C53 C58 115.7(4) ?
C54 C53 C10 122.5(4) ?
C58 C53 C10 121.8(4) ?
F1 C54 C55 117.5(4) ?
F1 C54 C53 120.0(4) ?
C55 C54 C53 122.5(4) ?
F2 C55 C56 119.5(4) ?
F2 C55 C54 120.9(5) ?
C56 C55 C54 119.6(5) ?
C57 C56 F3 120.1(5) ?
C57 C56 C55 120.1(4) ?
F3 C56 C55 119.7(5) ?
C56 C57 F4 120.9(5) ?
C56 C57 C58 120.6(5) ?
F4 C57 C58 118.5(5) ?
F5 C58 C57 119.9(5) ?
F5 C58 C53 118.6(4) ?
C57 C58 C53 121.5(5) ?
C60 C59 C64 115.7(4) ?
C60 C59 C15 122.1(4) ?
C64 C59 C15 122.1(4) ?
F6 C60 C59 118.8(4) ?
F6 C60 C61 117.8(4) ?
C59 C60 C61 123.4(4) ?
F7 C61 C62 120.1(4) ?
F7 C61 C60 121.1(4) ?
C62 C61 C60 118.8(4) ?
F8 C62 C61 119.6(4) ?
F8 C62 C63 120.3(4) ?
C61 C62 C63 120.1(4) ?
F9 C63 C62 119.7(4) ?
F9 C63 C64 120.7(4) ?
C62 C63 C64 119.6(4) ?
F10 C64 C63 118.3(4) ?
F10 C64 C59 119.3(4) ?
C63 C64 C59 122.3(4) ?

loop_
_geom_bond_atom_site_label_1
_geom_bond_atom_site_label_2
_geom_bond_distance
_geom_bond_publ_flag
Ni1 N2 2.031(3) y
Ni1 N4 2.036(3) y
Ni1 N3 2.036(3) y
Ni1 N1 2.041(3) y
Ni1 N5 2.106(3) y
N1 C1 1.368(5) ?
N1 C4 1.373(5) ?
N2 C6 1.371(5) ?
N2 C9 1.373(5) ?
N3 C11 1.372(5) ?
N3 C14 1.374(5) ?
N4 C19 1.370(5) ?
N4 C16 1.371(5) ?
C1 C20 1.402(5) ?
C1 C2 1.427(6) ?
C2 C3 1.352(6) ?
C2 H2 0.9500 ?
C3 C4 1.442(5) ?
C3 H3 0.9500 ?
C4 C5 1.386(5) ?
C5 C6 1.400(6) ?
C5 C21 1.498(5) ?
C6 C7 1.435(5) ?
C7 C8 1.344(6) ?
C7 H7 0.9500 ?
C8 C9 1.438(6) ?
C8 H8 0.9500 ?
C9 C10 1.388(6) ?
C10 C11 1.396(5) ?
C10 C53 1.501(6) ?
C11 C12 1.439(6) ?
C12 C13 1.352(6) ?
C12 H12 0.9500 ?
C13 C14 1.432(6) ?
C13 H13 0.9500 ?
C14 C15 1.390(6) ?
C15 C16 1.397(6) ?
C15 C59 1.493(5) ?
C16 C17 1.448(5) ?
C17 C18 1.336(6) ?
C17 H17 0.9500 ?
C18 C19 1.440(5) ?
C18 H18 0.9500 ?
C19 C20 1.396(5) ?
C20 C48 1.489(6) ?
C21 C26 1.396(6) ?
C21 C22 1.397(6) ?
C22 C23 1.394(7) ?
C22 C27 1.496(7) ?
C23 C24 1.374(9) ?
C23 H23 0.9500 ?
C24 C25 1.380(8) ?
C24 H24 0.9500 ?
C25 C26 1.378(6) ?
C25 H25 0.9500 ?
C26 H26 0.9500 ?
C27 C28 1.381(7) ?
C27 C32 1.395(7) ?
C28 C29 1.392(8) ?
C28 H28 0.9500 ?
C29 C30 1.388(8) ?
C29 H29 0.9500 ?
C30 C31 1.391(7) ?
C30 C33 1.490(7) ?
C31 C32 1.368(7) ?
C31 H31 0.9500 ?
C32 H32 0.9500 ?
C33 S1 1.834(6) ?
C33 H33A 0.9900 ?
C33 H33B 0.9900 ?
S1 C34 1.782(5) ?
C34 C35 1.387(6) ?
C34 C38 1.401(7) ?
C35 N5 1.347(5) ?
C35 H35 0.9500 ?
N5 C36 1.331(5) ?
C36 C37 1.379(6) ?
C36 H36 0.9500 ?
C37 C38 1.403(6) ?
C37 S2 1.772(5) ?
C38 C39 1.505(6) ?
C39 H39A 0.9800 ?
C39 H39B 0.9800 ?
C39 H39C 0.9800 ?
S2 C40 1.832(7) ?
C40 C41 1.501(9) ?
C40 H40A 0.9900 ?
C40 H40B 0.9900 ?
C41 C42 1.379(8) ?
C41 C46 1.388(7) ?
C42 C43 1.379(8) ?
C42 H42 0.9500 ?
C43 C44 1.387(7) ?
C43 H43 0.9500 ?
C44 C45 1.386(7) ?
C44 C47 1.488(7) ?
C45 C46 1.386(8) ?
C45 H45 0.9500 ?
C46 H46 0.9500 ?
C47 C52 1.399(6) ?
C47 C48 1.404(7) ?
C48 C49 1.394(7) ?
C49 C50 1.388(7) ?
C49 H49 0.9500 ?
C50 C51 1.387(10) ?
C50 H50 0.9500 ?
C51 C52 1.352(9) ?
C51 H51 0.9500 ?
C52 H52 0.9500 ?
C53 C54 1.382(6) ?
C53 C58 1.385(7) ?
C54 F1 1.334(5) ?
C54 C55 1.379(6) ?
C55 F2 1.345(6) ?
C55 C56 1.348(8) ?
C56 C57 1.344(8) ?
C56 F3 1.348(5) ?
C57 F4 1.349(6) ?
C57 C58 1.379(7) ?
C58 F5 1.335(6) ?
C59 C60 1.376(6) ?
C59 C64 1.386(6) ?
C60 F6 1.351(5) ?
C60 C61 1.376(6) ?
C61 F7 1.336(5) ?
C61 C62 1.369(6) ?
C62 F8 1.344(5) ?
C62 C63 1.370(7) ?
C63 F9 1.341(5) ?
C63 C64 1.375(6) ?
C64 F10 1.343(5) ?

loop_
_geom_hbond_atom_site_label_D
_geom_hbond_atom_site_label_H
_geom_hbond_atom_site_label_A
_geom_hbond_site_symmetry_A
_geom_hbond_distance_DH
_geom_hbond_distance_HA
_geom_hbond_distance_DA
_geom_hbond_angle_DHA
C33 H33B F8 2_665 0.99 2.63 3.592(6) 164
C35 H35 N2 . 0.95 2.58 3.125(5) 117
C36 H36 N4 . 0.95 2.60 3.206(5) 122

_cod_database_fobs_code 2243112
